data_1555078
loop_
_publ_author_name
'Pop, Lidia'
'Dumitru, Florina'
'H\(adade, Niculina D'
'Legrand, Yves-Marie'
'van der Lee, Arie'
'Barboiu, Mihail'
'Grosu, Ion'

_publ_section_title
;
 Exclusive Hydrophobic Self-Assembly of Adaptive Solid-State Networks of
 Octasubstituted 9,9'-Spirobifluorenes.
;
_journal_issue 14
_journal_name_full 'Organic letters'
_journal_page_first 3494
_journal_page_last 3497
_journal_paper_doi 10.1021/acs.orglett.5b01576
_journal_volume 17
_journal_year 2015
_chemical_formula_moiety 'C29 H20 I4 O4'
_chemical_formula_sum 'C29 H20 I4 O4'
_chemical_formula_weight 940.09
_space_group_IT_number 2
_space_group_name_Hall '-P 1'
_space_group_name_H-M_alt 'P -1'
_symmetry_cell_setting triclinic
_symmetry_space_group_name_Hall '-P 1'
_symmetry_space_group_name_H-M 'P -1'
_atom_sites_solution_hydrogens difmap
_atom_sites_solution_primary iterative
_cell_angle_alpha 60.520(7)
_cell_angle_beta 87.603(6)
_cell_angle_gamma 86.921(7)
_cell_formula_units_Z 6
_cell_length_a 12.1779(11)
_cell_length_b 21.8512(15)
_cell_length_c 21.9539(15)
_cell_measurement_reflns_used 8142
_cell_measurement_temperature 175
_cell_measurement_theta_max 24.5990
_cell_measurement_theta_min 1.9130
_cell_volume 5077.5(8)
_computing_cell_refinement
;
CrysAlisPro, Agilent Technologies,
Version 1.171.36.24 (release 03-12-2012 CrysAlis171 .NET)
(compiled Dec  3 2012,18:21:49)
;
_computing_data_collection
;
CrysAlisPro, Agilent Technologies,
Version 1.171.36.24 (release 03-12-2012 CrysAlis171 .NET)
(compiled Dec  3 2012,18:21:49)
;
_computing_data_reduction
;
CrysAlisPro, Agilent Technologies,
Version 1.171.36.24 (release 03-12-2012 CrysAlis171 .NET)
(compiled Dec  3 2012,18:21:49)
;
_computing_molecular_graphics 'CAMERON (Watkin et al., 1996)'
_computing_publication_material 'CRYSTALS (Betteridge et al., 2003)'
_computing_structure_refinement 'CRYSTALS (Betteridge et al., 2003)'
_computing_structure_solution 'Superflip (Palatinus & Chapuis, 2007)'
_diffrn_ambient_temperature 175
_diffrn_detector_area_resol_mean 16.0143
_diffrn_measured_fraction_theta_full 1.000
_diffrn_measured_fraction_theta_max 0.763
_diffrn_measurement_details
;
#__ type_ start__ end____ width___ exp.time_
  1 omega  -17.00   76.00   1.0000  255.0000
omega____ theta____ kappa____ phi______ frames
    -        5.4593   38.0000  -90.0000 93

#__ type_ start__ end____ width___ exp.time_
  2 omega  -63.00   28.00   1.0000  255.0000
omega____ theta____ kappa____ phi______ frames
    -        5.4593  -38.0000   90.0000 91

#__ type_ start__ end____ width___ exp.time_
  3 omega   19.00   46.00   1.0000  255.0000
omega____ theta____ kappa____ phi______ frames
    -        5.4593 -100.0000  120.0000 27

#__ type_ start__ end____ width___ exp.time_
  4 omega  -61.00  -10.00   1.0000  255.0000
omega____ theta____ kappa____ phi______ frames
    -        5.4593  -38.0000  -30.0000 51

#__ type_ start__ end____ width___ exp.time_
  5 omega    0.00   27.00   1.0000  255.0000
omega____ theta____ kappa____ phi______ frames
    -        5.4593  -38.0000  -30.0000 27

#__ type_ start__ end____ width___ exp.time_
  6 omega  -23.00   32.00   1.0000  255.0000
omega____ theta____ kappa____ phi______ frames
    -       -6.1625 -100.0000  -30.0000 55

;
_diffrn_measurement_device Area
_diffrn_measurement_device_type 'Xcalibur, Sapphire3, Gemini'
_diffrn_measurement_method '\w scans'
_diffrn_orient_matrix_UB_11 0.0138886000
_diffrn_orient_matrix_UB_12 0.0289500000
_diffrn_orient_matrix_UB_13 -0.0329698000
_diffrn_orient_matrix_UB_21 0.0218381000
_diffrn_orient_matrix_UB_22 -0.0235508000
_diffrn_orient_matrix_UB_23 -0.0113366000
_diffrn_orient_matrix_UB_31 -0.0522984000
_diffrn_orient_matrix_UB_32 -0.0005569000
_diffrn_orient_matrix_UB_33 -0.0127645000
_diffrn_radiation_monochromator graphite
_diffrn_radiation_source 'Enhance (Mo) X-ray Source'
_diffrn_radiation_type 'Mo K\a'
_diffrn_radiation_wavelength 0.71073
_diffrn_reflns_av_R_equivalents 0.063
_diffrn_reflns_av_unetI/netI 0.0648
_diffrn_reflns_limit_h_max 14
_diffrn_reflns_limit_h_min -14
_diffrn_reflns_limit_k_max 24
_diffrn_reflns_limit_k_min -20
_diffrn_reflns_limit_l_max 26
_diffrn_reflns_limit_l_min 0
_diffrn_reflns_number 13664
_diffrn_reflns_theta_full 20.81
_diffrn_reflns_theta_max 25.013
_diffrn_reflns_theta_min 1.845
_exptl_absorpt_coefficient_mu 3.709
_exptl_absorpt_correction_T_max 1.00000
_exptl_absorpt_correction_T_min 0.50214
_exptl_absorpt_correction_type multi-scan
_exptl_absorpt_process_details
;
CrysAlisPro, Agilent Technologies,
Version 1.171.36.24 (release 03-12-2012 CrysAlis171 .NET)
(compiled Dec  3 2012,18:21:49)
Empirical absorption correction using spherical harmonics,
 implemented in SCALE3 ABSPACK scaling algorithm.
;
_exptl_crystal_colour brown
_exptl_crystal_density_diffrn 1.834
_exptl_crystal_density_method 'not measured'
_exptl_crystal_description prism
_exptl_crystal_F_000 2608
_exptl_crystal_size_max 0.300
_exptl_crystal_size_mid 0.180
_exptl_crystal_size_min 0.120
_refine_diff_density_max 4.71
_refine_diff_density_min -2.35
_refine_ls_extinction_method None
_refine_ls_goodness_of_fit_ref 1.1000
_refine_ls_hydrogen_treatment constr
_refine_ls_matrix_type full
_refine_ls_number_parameters 991
_refine_ls_number_reflns 9882
_refine_ls_number_restraints 322
_refine_ls_R_factor_all 0.1383
_refine_ls_R_factor_gt 0.1138
_refine_ls_shift/su_max 0.0006390
_refine_ls_shift/su_mean 0.0000159
_refine_ls_structure_factor_coef F
_refine_ls_weighting_details
;
 Method, part 1, Chebychev polynomial, (Watkin, 1994, Prince, 1982) 
 [weight] = 1.0/[A~0~*T~0~(x)+A~1~*T~1~(x) ... +A~n-1~]*T~n-1~(x)] 
 where A~i~ are the Chebychev coefficients listed below and x= Fcalc/Fmax 
 Method = Robust Weighting (Prince, 1982) 
 W = [weight] * [1-(deltaF/6*sigmaF)^2^]^2^ 
 A~i~ are: 
 8.74 4.58 5.00 2.40 -0.804 
;
_refine_ls_weighting_scheme calc
_refine_ls_wR_factor_all 0.1501
_refine_ls_wR_factor_gt 0.1235
_refine_ls_wR_factor_ref 0.1235
_reflns_limit_h_max 14
_reflns_limit_h_min -14
_reflns_limit_k_max 24
_reflns_limit_k_min -20
_reflns_limit_l_max 26
_reflns_limit_l_min 0
_reflns_number_gt 9882
_reflns_number_total 13664
_reflns_threshold_expression I>2.0\s(I)
_oxford_diffrn_Wilson_B_factor 0.00
_oxford_diffrn_Wilson_scale 0.00
_oxford_refine_ls_r_factor_ref 0.1138
_oxford_refine_ls_scale 0.4127(12)
_oxford_reflns_number_all 13582
_oxford_reflns_threshold_expression_ref I>2.0\s(I)
_cod_data_source_file ol5b01576_si_003.cif
_cod_data_source_block 1
_cod_depositor_comments
;

2022-04-19
Z value and formula fixed to values more according to usual
chemical conventions.                 miguel
;
_cod_original_formula_sum 'C86 H56 I12 O12'
_cod_original_formula_weight 2804.11
_cod_original_formula_moiety 'C29 H20 I4 O4, C29 H19 I4 O4, C28 H17 I4 O4'
_cod_original_formula_units_Z 2
_cod_original_cell_volume 5077.5(3)
_cod_original_sg_symbol_H-M 'P -1 '
_cod_database_code 1555078
_cell_oxdiff_length_a 12.1750(10)
_cell_oxdiff_length_b 21.8460(15)
_cell_oxdiff_length_c 21.9487(14)
_cell_oxdiff_angle_alpha 60.522(7)
_cell_oxdiff_angle_beta 87.614(6)
_cell_oxdiff_angle_gamma 86.923(6)
_cell_oxdiff_volume 5074.0(6)
_montpellier_reflns_maxres 0.94
_montpellier_reflns_completeness_maxres 95.82
_montpellier_reflns_redundancy_maxres 2.51

loop_
_symmetry_equiv_pos_as_xyz
x,y,z
-x,-y,-z

loop_
_atom_site_label
_atom_site_type_symbol
_atom_site_fract_x
_atom_site_fract_y
_atom_site_fract_z
_atom_site_U_iso_or_equiv
_atom_site_occupancy
_atom_site_adp_type
_atom_site_refinement_flags_posn
_atom_site_refinement_flags_adp
I1 I 0.43622(14) 0.56087(7) 0.28823(8) 0.0508 1.0000 Uani . U
C2 C 0.4610(17) 0.4745(10) 0.3874(11) 0.0357 1.0000 Uani . U
C3 C 0.3979(16) 0.4137(10) 0.4101(11) 0.0331 1.0000 Uani . U
O4 O 0.3215(13) 0.4187(8) 0.3673(7) 0.0464 1.0000 Uani . U
C5 C 0.242(2) 0.3663(13) 0.3909(14) 0.0609 1.0000 Uani . U
C6 C 0.4230(18) 0.3544(10) 0.4750(10) 0.0359 1.0000 Uani . U
C7 C 0.5125(19) 0.3544(10) 0.5166(11) 0.0399 1.0000 Uani . U
C8 C 0.5493(19) 0.3000(10) 0.5840(11) 0.0403 1.0000 Uani . U
C9 C 0.4583(18) 0.2684(11) 0.6407(11) 0.0397 1.0000 Uani . U
C10 C 0.4518(16) 0.1979(10) 0.6650(11) 0.0344 1.0000 Uani . U
C11 C 0.5310(15) 0.1767(10) 0.6253(10) 0.0313 1.0000 Uani . U
C12 C 0.5905(18) 0.2337(10) 0.5809(10) 0.0363 1.0000 Uani . U
C13 C 0.6780(16) 0.2269(10) 0.5376(10) 0.0320 1.0000 Uani . U
C14 C 0.6966(16) 0.1605(10) 0.5441(10) 0.0347 1.0000 Uani . U
O15 O 0.7764(15) 0.1468(8) 0.5055(9) 0.0610 1.0000 Uani . U
C16 C 0.835(3) 0.2057(14) 0.4563(17) 0.0851 1.0000 Uani . U
C17 C 0.6332(17) 0.1034(10) 0.5902(10) 0.0316 1.0000 Uani . U
C18 C 0.5535(17) 0.1096(10) 0.6311(9) 0.0326 1.0000 Uani . U
I19 I 0.66498(16) 0.00489(8) 0.59650(9) 0.0591 1.0000 Uani . U
C20 C 0.3757(18) 0.1599(11) 0.7148(11) 0.0434 1.0000 Uani . U
C21 C 0.3055(19) 0.1957(11) 0.7399(11) 0.0434 1.0000 Uani . U
I22 I 0.18278(14) 0.14100(8) 0.81465(9) 0.0551 1.0000 Uani . U
C23 C 0.307(2) 0.2678(11) 0.7162(12) 0.0470 1.0000 Uani . U
C24 C 0.3960(18) 0.3041(11) 0.6650(12) 0.0419 1.0000 Uani . U
O25 O 0.2401(15) 0.2966(8) 0.7442(9) 0.0626 1.0000 Uani . U
C26 C 0.233(2) 0.3708(13) 0.7125(15) 0.0669 1.0000 Uani . U
C27 C 0.6469(18) 0.3363(10) 0.5952(12) 0.0419 1.0000 Uani . U
C28 C 0.7173(17) 0.3100(11) 0.6519(11) 0.0399 1.0000 Uani . U
C29 C 0.8016(18) 0.3511(11) 0.6517(12) 0.0435 1.0000 Uani . U
O30 O 0.8772(14) 0.3305(9) 0.7016(9) 0.0599 1.0000 Uani . U
C31 C 0.882(2) 0.2686(16) 0.7574(13) 0.0699 1.0000 Uani . U
C32 C 0.8118(17) 0.4182(11) 0.5959(11) 0.0396 1.0000 Uani . U
I33 I 0.93203(16) 0.48246(10) 0.59284(10) 0.0657 1.0000 Uani . U
C34 C 0.7382(19) 0.4457(12) 0.5410(12) 0.0454 1.0000 Uani . U
C35 C 0.6526(16) 0.4014(10) 0.5420(10) 0.0348 1.0000 Uani . U
C36 C 0.5670(19) 0.4183(11) 0.4893(11) 0.0432 1.0000 Uani . U
C37 C 0.5498(18) 0.4746(11) 0.4242(11) 0.0407 1.0000 Uani . U
I38 I 0.43409(15) 0.65715(9) 0.06232(8) 0.0551 1.0000 Uani . U
C39 C 0.4536(18) 0.6423(9) -0.0253(10) 0.0334 1.0000 Uani . U
C40 C 0.5425(16) 0.5980(10) -0.0243(10) 0.0337 1.0000 Uani . U
C41 C 0.5597(17) 0.5891(9) -0.0821(9) 0.0311 1.0000 Uani . U
C42 C 0.6480(17) 0.5478(9) -0.0977(10) 0.0344 1.0000 Uani . U
C43 C 0.6371(18) 0.5594(11) -0.1642(11) 0.0398 1.0000 Uani . U
C44 C 0.5406(19) 0.6128(10) -0.1992(10) 0.0403 1.0000 Uani . U
C45 C 0.4966(18) 0.6306(10) -0.1397(10) 0.0349 1.0000 Uani . U
C46 C 0.4100(18) 0.6730(9) -0.1431(10) 0.0363 1.0000 Uani . U
C47 C 0.3890(17) 0.6813(11) -0.0844(11) 0.0393 1.0000 Uani . U
O48 O 0.3125(13) 0.7238(8) -0.0793(8) 0.0512 1.0000 Uani . U
C49 C 0.2348(19) 0.7552(12) -0.1330(13) 0.0504 1.0000 Uani . U
C50 C 0.5788(19) 0.6819(11) -0.2670(10) 0.0394 1.0000 Uani . U
C51 C 0.6603(18) 0.7233(11) -0.2692(11) 0.0404 1.0000 Uani . U
C52 C 0.684(2) 0.7855(10) -0.3397(11) 0.0437 1.0000 Uani . U
O53 O 0.7597(14) 0.8316(8) -0.3501(9) 0.0577 1.0000 Uani . U
C54 C 0.811(2) 0.8221(15) -0.2886(17) 0.0782 1.0000 Uani . U
C55 C 0.619(2) 0.7963(10) -0.3936(11) 0.0446 1.0000 Uani . U
I56 I 0.65322(17) 0.88342(8) -0.49103(8) 0.0628 1.0000 Uani . U
C57 C 0.5389(16) 0.7508(10) -0.3854(10) 0.0360 1.0000 Uani . U
C58 C 0.5190(18) 0.6934(11) -0.3237(10) 0.0405 1.0000 Uani . U
C59 C 0.4408(17) 0.6392(11) -0.3022(11) 0.0401 1.0000 Uani . U
C60 C 0.4506(17) 0.5906(9) -0.2306(10) 0.0345 1.0000 Uani . U
C61 C 0.378(2) 0.5384(12) -0.1968(11) 0.0480 1.0000 Uani . U
C62 C 0.3070(17) 0.5272(12) -0.2335(12) 0.0448 1.0000 Uani . U
O63 O 0.2301(13) 0.4744(9) -0.2053(9) 0.0596 1.0000 Uani . U
C64 C 0.231(2) 0.4322(16) -0.1345(14) 0.0703 1.0000 Uani . U
C65 C 0.2932(18) 0.5750(12) -0.3075(12) 0.0446 1.0000 Uani . U
C66 C 0.3592(17) 0.6286(11) -0.3397(11) 0.0374 1.0000 Uani . U
I67 I 0.17080(14) 0.56288(9) -0.36383(9) 0.0587 1.0000 Uani . U
C68 C 0.7088(17) 0.5284(12) -0.1917(11) 0.0458 1.0000 Uani . U
C69 C 0.786(2) 0.4788(12) -0.1473(12) 0.0507 1.0000 Uani . U
O70 O 0.8665(16) 0.4455(9) -0.1667(9) 0.0694 1.0000 Uani . U
C71 C 0.871(2) 0.4559(16) -0.2317(15) 0.0732 1.0000 Uani . U
C72 C 0.797(2) 0.4725(11) -0.0814(12) 0.0482 1.0000 Uani . U
C73 C 0.7283(18) 0.5023(12) -0.0539(12) 0.0451 1.0000 Uani . U
I74 I 0.92753(15) 0.40375(9) -0.01891(10) 0.0684 1.0000 Uani . U
I75 I 0.92277(16) 1.07562(11) -0.09400(9) 0.0684 1.0000 Uani . U
C76 C 0.7982(19) 1.0828(12) -0.0274(12) 0.0497 1.0000 Uani . U
C77 C 0.7927(16) 1.1430(13) -0.0191(13) 0.0504 1.0000 Uani . U
O78 O 0.8664(16) 1.1926(10) -0.0530(10) 0.0767 1.0000 Uani . U
C79 C 0.7130(17) 1.1451(10) 0.0282(10) 0.0379 1.0000 Uani . U
C80 C 0.6424(18) 1.0923(11) 0.0594(12) 0.0424 1.0000 Uani . U
C81 C 0.5478(19) 1.0830(9) 0.1137(10) 0.0392 1.0000 Uani . U
C82 C 0.4584(17) 1.1399(11) 0.0947(11) 0.0385 1.0000 Uani . U
C83 C 0.4510(16) 1.1647(11) 0.1415(11) 0.0363 1.0000 Uani . U
C84 C 0.3750(18) 1.2173(11) 0.1316(11) 0.0410 1.0000 Uani . U
C85 C 0.3054(17) 1.2421(11) 0.0775(10) 0.0384 1.0000 Uani . U
I86 I 0.18342(14) 1.31906(9) 0.06763(10) 0.0594 1.0000 Uani . U
C87 C 0.3090(18) 1.2186(10) 0.0281(10) 0.0371 1.0000 Uani . U
C88 C 0.389(2) 1.1686(13) 0.0382(11) 0.0528 1.0000 Uani . U
O89 O 0.2348(15) 1.2457(9) -0.0226(9) 0.0655 1.0000 Uani . U
C90 C 0.225(3) 1.2196(15) -0.0683(14) 0.0818 1.0000 Uani . U
C91 C 0.5338(17) 1.1266(10) 0.1951(10) 0.0358 1.0000 Uani . U
C92 C 0.5908(17) 1.0810(9) 0.1793(10) 0.0345 1.0000 Uani . U
C93 C 0.6765(18) 1.0365(13) 0.2236(12) 0.0485 1.0000 Uani . U
C94 C 0.695(2) 1.0414(12) 0.2814(13) 0.0537 1.0000 Uani . U
O95 O 0.7772(17) 1.0010(10) 0.3289(9) 0.0720 1.0000 Uani . U
C96 C 0.832(3) 0.9470(18) 0.3199(18) 0.0912 1.0000 Uani . U
C97 C 0.643(2) 1.0890(11) 0.2947(11) 0.0453 1.0000 Uani . U
C98 C 0.557(2) 1.1350(13) 0.2524(11) 0.0481 1.0000 Uani . U
I99 I 0.67380(16) 1.09667(9) 0.38513(9) 0.0640 1.0000 Uani . U
C100 C 0.5063(17) 1.0105(10) 0.1286(9) 0.0321 1.0000 Uani . U
C101 C 0.4188(19) 0.9743(11) 0.1731(11) 0.0419 1.0000 Uani . U
C102 C 0.3931(16) 0.9094(10) 0.1806(10) 0.0337 1.0000 Uani . U
O103 O 0.3137(14) 0.8688(7) 0.2235(8) 0.0548 1.0000 Uani . U
C104 C 0.238(2) 0.8972(13) 0.2563(14) 0.0558 1.0000 Uani . U
C105 C 0.4556(16) 0.8845(10) 0.1414(9) 0.0311 1.0000 Uani . U
I106 I 0.43019(14) 0.78346(8) 0.15751(9) 0.0537 1.0000 Uani . U
C107 C 0.5364(17) 0.9202(11) 0.0995(11) 0.0385 1.0000 Uani . U
C108 C 0.5605(19) 0.9843(11) 0.0910(11) 0.0424 1.0000 Uani . U
C109 C 0.6521(18) 1.0348(10) 0.0496(10) 0.0379 1.0000 Uani . U
C110 C 0.727(2) 1.0305(12) 0.0047(11) 0.0482 1.0000 Uani . U
H51 H 0.1936 0.3750 0.3542 0.0745 1.0000 Uiso R .
H52 H 0.2007 0.3683 0.4277 0.0745 1.0000 Uiso R .
H53 H 0.2765 0.3210 0.4081 0.0745 1.0000 Uiso R .
H61 H 0.3588 0.3450 0.5039 0.0541 1.0000 Uiso R .
H62 H 0.4390 0.3165 0.4661 0.0541 1.0000 Uiso R .
H131 H 0.7200 0.2654 0.5052 0.0532 1.0000 Uiso R .
H161 H 0.8869 0.1911 0.4322 0.1229 1.0000 Uiso R .
H162 H 0.8721 0.2249 0.4799 0.1229 1.0000 Uiso R .
H163 H 0.7854 0.2405 0.4238 0.1229 1.0000 Uiso R .
H181 H 0.5105 0.0710 0.6622 0.0443 1.0000 Uiso R .
H201 H 0.3719 0.1105 0.7331 0.0630 1.0000 Uiso R .
H241 H 0.4085 0.3522 0.6497 0.0549 1.0000 Uiso R .
H261 H 0.1827 0.3846 0.7382 0.0890 1.0000 Uiso R .
H262 H 0.3037 0.3872 0.7122 0.0890 1.0000 Uiso R .
H263 H 0.2084 0.3903 0.6659 0.0890 1.0000 Uiso R .
H281 H 0.7081 0.2640 0.6902 0.0468 1.0000 Uiso R .
H311 H 0.9384 0.2586 0.7901 0.0948 1.0000 Uiso R .
H312 H 0.8317 0.2336 0.7653 0.0948 1.0000 Uiso R .
H341 H 0.7456 0.4920 0.5028 0.0634 1.0000 Uiso R .
H371 H 0.5976 0.5129 0.4055 0.0506 1.0000 Uiso R .
H401 H 0.5882 0.5746 0.0155 0.0479 1.0000 Uiso R .
H461 H 0.3649 0.6955 -0.1831 0.0488 1.0000 Uiso R .
H491 H 0.1836 0.7848 -0.1247 0.0675 1.0000 Uiso R .
H492 H 0.2728 0.7824 -0.1761 0.0675 1.0000 Uiso R .
H493 H 0.1967 0.7195 -0.1351 0.0675 1.0000 Uiso R .
H511 H 0.6974 0.7149 -0.2284 0.0605 1.0000 Uiso R .
H541 H 0.8645 0.8567 -0.3013 0.0889 1.0000 Uiso R .
H542 H 0.7554 0.8280 -0.2602 0.0889 1.0000 Uiso R .
H543 H 0.8454 0.7766 -0.2634 0.0889 1.0000 Uiso R .
H571 H 0.4957 0.7593 -0.4241 0.0501 1.0000 Uiso R .
H611 H 0.3796 0.5086 -0.1475 0.0619 1.0000 Uiso R .
H641 H 0.1744 0.3994 -0.1221 0.0956 1.0000 Uiso R .
H642 H 0.2180 0.4585 -0.1108 0.0956 1.0000 Uiso R .
H643 H 0.3001 0.4076 -0.1215 0.0956 1.0000 Uiso R .
H661 H 0.3543 0.6600 -0.3886 0.0442 1.0000 Uiso R .
H681 H 0.7062 0.5414 -0.2397 0.0485 1.0000 Uiso R .
H711 H 0.9254 0.4299 -0.2428 0.0949 1.0000 Uiso R .
H712 H 0.8235 0.4892 -0.2670 0.0949 1.0000 Uiso R .
H731 H 0.7366 0.4937 -0.0075 0.0540 1.0000 Uiso R .
H791 H 0.7103 1.1823 0.0389 0.0391 1.0000 Uiso R .
H841 H 0.3738 1.2365 0.1622 0.0472 1.0000 Uiso R .
H881 H 0.3979 1.1537 0.0042 0.0477 1.0000 Uiso R .
H901 H 0.1696 1.2460 -0.1015 0.1166 1.0000 Uiso R .
H902 H 0.2933 1.2231 -0.0920 0.1166 1.0000 Uiso R .
H903 H 0.2058 1.1717 -0.0427 0.1166 1.0000 Uiso R .
H931 H 0.7204 1.0051 0.2137 0.0427 1.0000 Uiso R .
H961 H 0.8874 0.9261 0.3541 0.1127 1.0000 Uiso R .
H962 H 0.8644 0.9654 0.2745 0.1127 1.0000 Uiso R .
H963 H 0.7810 0.9125 0.3268 0.1127 1.0000 Uiso R .
H981 H 0.5186 1.1698 0.2601 0.0564 1.0000 Uiso R .
H1011 H 0.3774 0.9925 0.1988 0.0614 1.0000 Uiso R .
H1041 H 0.1863 0.8631 0.2853 0.0597 1.0000 Uiso R .
H1042 H 0.2784 0.9102 0.2838 0.0597 1.0000 Uiso R .
H1043 H 0.1994 0.9376 0.2213 0.0597 1.0000 Uiso R .
H1071 H 0.5812 0.8995 0.0776 0.0473 1.0000 Uiso R .
H1101 H 0.7316 0.9915 -0.0034 0.0644 1.0000 Uiso R .

loop_
_atom_site_aniso_label
_atom_site_aniso_U_11
_atom_site_aniso_U_22
_atom_site_aniso_U_33
_atom_site_aniso_U_23
_atom_site_aniso_U_13
_atom_site_aniso_U_12
I1 0.0674(11) 0.0324(8) 0.0485(9) -0.0161(7) -0.0077(7) -0.0028(7)
C2 0.046(10) 0.023(6) 0.044(7) -0.022(3) 0.000(7) 0.003(6)
C3 0.034(10) 0.025(6) 0.045(8) -0.023(4) 0.002(6) 0.005(6)
O4 0.063(9) 0.040(8) 0.046(7) -0.028(6) -0.006(5) -0.006(6)
C5 0.084(16) 0.052(14) 0.069(16) -0.045(13) -0.006(12) -0.021(10)
C6 0.063(12) 0.029(7) 0.029(7) -0.024(4) 0.004(6) -0.012(7)
C7 0.059(12) 0.023(5) 0.046(7) -0.023(5) -0.007(6) -0.003(5)
C8 0.060(9) 0.029(4) 0.039(7) -0.022(4) -0.003(4) -0.008(5)
C9 0.053(10) 0.030(5) 0.044(8) -0.024(6) -0.004(7) -0.004(7)
C10 0.028(9) 0.031(5) 0.054(11) -0.027(7) -0.011(5) -0.005(6)
C11 0.028(9) 0.028(5) 0.044(10) -0.021(7) -0.017(5) 0.001(5)
C12 0.049(11) 0.027(5) 0.036(10) -0.017(6) -0.010(5) -0.001(5)
C13 0.037(9) 0.030(5) 0.035(10) -0.020(7) -0.017(5) -0.002(6)
C14 0.038(10) 0.027(5) 0.037(10) -0.014(7) -0.014(6) 0.004(6)
O15 0.071(11) 0.040(7) 0.075(11) -0.031(8) 0.019(7) -0.006(7)
C16 0.11(3) 0.043(12) 0.10(2) -0.037(14) 0.055(16) -0.013(13)
C17 0.045(10) 0.027(4) 0.030(9) -0.018(7) -0.015(5) -0.001(6)
C18 0.048(11) 0.021(5) 0.024(9) -0.007(7) -0.013(6) 0.004(6)
I19 0.0838(12) 0.0319(8) 0.0694(11) -0.0311(8) 0.0016(9) -0.0007(8)
C20 0.052(12) 0.035(7) 0.044(11) -0.020(8) -0.003(6) -0.005(7)
C21 0.052(12) 0.036(6) 0.046(12) -0.023(8) 0.000(6) -0.009(7)
I22 0.0579(10) 0.0484(9) 0.0566(9) -0.0238(8) 0.0079(8) -0.0108(7)
C23 0.062(13) 0.035(6) 0.045(12) -0.020(9) 0.004(7) -0.004(7)
C24 0.045(11) 0.035(7) 0.060(13) -0.034(9) 0.000(7) -0.011(7)
O25 0.071(11) 0.042(6) 0.079(11) -0.034(8) 0.025(8) -0.013(7)
C26 0.09(2) 0.043(7) 0.081(18) -0.041(12) 0.041(16) -0.016(12)
C27 0.049(9) 0.026(6) 0.056(10) -0.023(4) -0.008(6) 0.001(6)
C28 0.044(11) 0.038(8) 0.041(9) -0.022(6) 0.004(6) -0.007(7)
C29 0.044(11) 0.039(8) 0.058(10) -0.031(5) -0.004(7) 0.000(6)
O30 0.061(10) 0.056(8) 0.068(9) -0.033(6) -0.016(7) -0.008(7)
C31 0.066(17) 0.090(14) 0.041(12) -0.020(8) -0.009(10) -0.018(14)
C32 0.040(10) 0.039(7) 0.055(9) -0.035(5) 0.004(7) -0.004(6)
I33 0.0713(12) 0.0681(11) 0.0733(11) -0.0445(10) 0.0034(9) -0.0303(9)
C34 0.060(12) 0.038(8) 0.047(10) -0.026(6) 0.001(7) -0.014(7)
C35 0.032(9) 0.035(7) 0.042(8) -0.022(5) 0.007(6) -0.004(6)
C36 0.052(12) 0.032(7) 0.044(8) -0.017(5) -0.003(7) -0.011(7)
C37 0.052(12) 0.032(8) 0.040(8) -0.018(4) 0.002(7) -0.009(7)
I38 0.0757(11) 0.0531(9) 0.0468(9) -0.0326(8) -0.0060(8) 0.0030(8)
C39 0.056(10) 0.011(8) 0.029(6) -0.005(6) 0.001(6) -0.012(5)
C40 0.031(9) 0.039(11) 0.035(7) -0.020(8) -0.007(7) -0.012(6)
C41 0.046(10) 0.015(9) 0.028(6) -0.006(6) -0.004(6) -0.009(5)
C42 0.048(10) 0.018(9) 0.046(7) -0.021(8) -0.013(6) -0.007(5)
C43 0.047(9) 0.035(9) 0.040(7) -0.019(7) -0.003(6) -0.005(6)
C44 0.060(9) 0.028(8) 0.036(4) -0.018(3) -0.010(5) -0.001(3)
C45 0.053(10) 0.021(10) 0.032(5) -0.013(6) -0.011(5) -0.002(6)
C46 0.059(11) 0.012(9) 0.042(7) -0.014(8) -0.015(7) -0.001(6)
C47 0.039(11) 0.038(11) 0.046(7) -0.024(8) -0.007(7) -0.003(6)
O48 0.057(9) 0.048(9) 0.051(8) -0.027(7) -0.006(6) 0.008(6)
C49 0.050(13) 0.044(13) 0.062(13) -0.031(12) -0.008(9) 0.014(9)
C50 0.059(12) 0.032(7) 0.034(5) -0.021(5) -0.007(5) -0.006(6)
C51 0.052(12) 0.048(10) 0.037(5) -0.032(5) 0.007(7) -0.012(8)
C52 0.076(14) 0.026(9) 0.045(5) -0.029(5) 0.001(7) -0.008(7)
O53 0.064(10) 0.044(8) 0.063(8) -0.023(7) -0.003(7) -0.015(6)
C54 0.073(19) 0.062(17) 0.109(18) -0.046(16) -0.047(16) 0.009(14)
C55 0.070(14) 0.019(9) 0.047(5) -0.017(5) -0.008(7) 0.002(6)
I56 0.0966(14) 0.0366(9) 0.0491(9) -0.0151(7) -0.0038(9) -0.0145(8)
C57 0.036(10) 0.030(8) 0.038(6) -0.014(5) -0.010(7) 0.012(5)
C58 0.047(12) 0.039(10) 0.034(6) -0.017(5) -0.008(7) -0.003(7)
C59 0.038(11) 0.037(10) 0.042(6) -0.018(6) -0.011(7) 0.003(6)
C60 0.053(9) 0.017(8) 0.042(5) -0.021(4) -0.008(6) 0.006(5)
C61 0.069(14) 0.048(12) 0.038(6) -0.028(7) 0.003(7) -0.016(8)
C62 0.031(11) 0.051(11) 0.058(7) -0.031(6) -0.008(7) 0.005(7)
O63 0.053(10) 0.070(10) 0.063(7) -0.036(7) -0.003(7) -0.015(7)
C64 0.034(13) 0.085(18) 0.068(8) -0.018(10) -0.004(11) -0.006(12)
C65 0.047(12) 0.045(11) 0.057(6) -0.036(6) -0.011(7) 0.002(7)
C66 0.043(10) 0.050(10) 0.044(7) -0.043(6) 0.001(6) 0.002(7)
I67 0.0595(10) 0.0646(11) 0.0681(11) -0.0433(9) -0.0167(8) -0.0064(8)
C68 0.029(11) 0.064(14) 0.037(8) -0.019(9) 0.008(6) -0.005(6)
C69 0.062(13) 0.037(12) 0.048(9) -0.017(9) -0.004(7) 0.002(7)
O70 0.087(12) 0.055(10) 0.051(8) -0.017(8) -0.010(8) 0.029(8)
C71 0.08(2) 0.08(2) 0.081(13) -0.063(16) -0.029(14) 0.036(16)
C72 0.054(12) 0.036(12) 0.050(9) -0.017(9) -0.011(7) 0.004(7)
C73 0.041(11) 0.047(12) 0.054(9) -0.028(9) -0.015(7) -0.001(6)
I74 0.0642(11) 0.0521(10) 0.0833(13) -0.0287(9) -0.0279(10) 0.0150(8)
I75 0.0655(12) 0.0767(12) 0.0608(11) -0.0332(10) 0.0116(9) -0.0004(9)
C76 0.045(11) 0.045(9) 0.047(12) -0.014(9) -0.004(6) 0.012(7)
C77 0.017(9) 0.062(10) 0.078(15) -0.037(11) -0.011(6) 0.002(7)
O78 0.077(12) 0.074(11) 0.073(12) -0.031(10) 0.019(8) -0.028(9)
C79 0.044(10) 0.023(8) 0.037(10) -0.007(8) -0.014(6) 0.005(6)
C80 0.044(9) 0.031(8) 0.056(10) -0.024(9) -0.004(7) 0.000(6)
C81 0.066(9) 0.013(6) 0.030(8) -0.004(7) -0.002(3) 0.003(3)
C82 0.040(9) 0.033(8) 0.053(10) -0.028(8) -0.009(6) 0.000(6)
C83 0.025(10) 0.048(11) 0.044(9) -0.029(9) 0.003(6) -0.003(5)
C84 0.055(12) 0.033(11) 0.037(10) -0.019(9) -0.003(7) 0.004(6)
C85 0.042(11) 0.032(10) 0.036(9) -0.012(8) 0.003(6) -0.002(6)
I86 0.0602(11) 0.0479(9) 0.0757(11) -0.0349(9) -0.0194(9) 0.0157(8)
C87 0.050(11) 0.019(9) 0.035(9) -0.006(7) -0.007(7) -0.004(6)
C88 0.063(15) 0.065(15) 0.035(11) -0.030(11) -0.008(8) 0.021(9)
O89 0.080(12) 0.057(10) 0.069(10) -0.038(9) -0.039(8) 0.019(8)
C90 0.13(3) 0.064(17) 0.053(15) -0.033(13) -0.058(16) 0.059(18)
C91 0.044(11) 0.031(10) 0.029(8) -0.012(7) 0.003(6) -0.006(6)
C92 0.043(10) 0.012(8) 0.047(7) -0.011(7) -0.004(6) -0.012(5)
C93 0.032(11) 0.066(14) 0.059(12) -0.040(11) -0.007(8) 0.007(7)
C94 0.071(15) 0.037(12) 0.063(11) -0.029(10) -0.019(9) -0.013(7)
O95 0.093(13) 0.067(11) 0.066(10) -0.039(10) -0.031(8) 0.009(7)
C96 0.10(2) 0.09(2) 0.11(2) -0.065(19) -0.056(19) 0.031(15)
C97 0.064(13) 0.031(10) 0.045(9) -0.019(8) -0.007(8) -0.024(6)
C98 0.058(13) 0.052(13) 0.040(10) -0.025(9) 0.001(7) -0.014(7)
I99 0.0874(13) 0.0620(11) 0.0524(9) -0.0350(9) -0.0233(9) 0.0078(9)
C100 0.048(10) 0.024(6) 0.025(9) -0.012(6) -0.014(5) 0.003(5)
C101 0.055(12) 0.029(8) 0.042(11) -0.018(9) -0.003(7) -0.001(7)
C102 0.030(9) 0.031(7) 0.042(10) -0.019(8) -0.013(5) 0.004(6)
O103 0.070(10) 0.030(7) 0.063(10) -0.023(7) 0.019(7) -0.007(6)
C104 0.067(15) 0.054(14) 0.075(16) -0.052(13) 0.024(11) -0.029(11)
C105 0.043(10) 0.031(6) 0.024(9) -0.016(7) -0.016(5) -0.001(6)
I106 0.0718(11) 0.0366(8) 0.0629(10) -0.0319(8) 0.0002(8) -0.0075(7)
C107 0.041(11) 0.036(8) 0.051(12) -0.031(9) -0.003(6) -0.002(7)
C108 0.056(12) 0.037(8) 0.046(12) -0.029(9) -0.002(7) -0.007(7)
C109 0.056(11) 0.021(7) 0.031(10) -0.008(8) -0.006(6) 0.005(6)
C110 0.064(12) 0.046(10) 0.034(11) -0.019(9) -0.003(7) 0.002(7)

loop_
_atom_type_symbol
_atom_type_scat_dispersion_real
_atom_type_scat_dispersion_imag
_atom_type_scat_Cromer_Mann_a1
_atom_type_scat_Cromer_Mann_b1
_atom_type_scat_Cromer_Mann_a2
_atom_type_scat_Cromer_Mann_b2
_atom_type_scat_Cromer_Mann_a3
_atom_type_scat_Cromer_Mann_b3
_atom_type_scat_Cromer_Mann_a4
_atom_type_scat_Cromer_Mann_b4
_atom_type_scat_Cromer_Mann_c
_atom_type_scat_source
C 0.0033 0.0016 2.3100 20.8439 1.0200 10.2075 1.5886 0.5687 0.8650 51.6512 0.2156 'International Tables Vol C 4.2.6.8 and 6.1.1.4'
H 0.0000 0.0000 0.4930 10.5109 0.3229 26.1257 0.1402 3.1424 0.0408 57.7998 0.0030 'International Tables Vol C 4.2.6.8 and 6.1.1.4'
O 0.0106 0.0060 3.0485 13.2771 2.2868 5.7011 1.5463 0.3239 0.8670 32.9089 0.2508 'International Tables Vol C 4.2.6.8 and 6.1.1.4'
I -0.4742 1.8119 20.1472 4.3470 18.9949 0.3814 7.5138 27.7660 2.2735 66.8776 4.0712 'International Tables Vol C 4.2.6.8 and 6.1.1.4'

loop_
_montpellier_diffrn_reflns_class_number
_montpellier_diffrn_reflns_class_d_res_high
_montpellier_diffrn_reflns_class_d_res_low
_montpellier_diffrn_reflns_class_redundancy
_montpellier_diffrn_reflns_class_av_i/ui
_diffrn_reflns_class_av_R_eq
_montpellier_diffrn_reflns_class_completeness_shell
_montpellier_diffrn_reflns_class_cumul_completeness
0 100.0 1.98 3.1 45.97 0.044 99.7 99.71
1 1.98 1.57 3.3 24.71 0.062 100.0 99.85
2 1.57 1.37 3.6 15.59 0.074 100.0 99.90
3 1.37 1.25 3.0 12.27 0.085 100.0 99.93
4 1.25 1.16 2.6 9.00 0.099 100.0 99.94
5 1.16 1.09 2.3 6.71 0.118 100.0 99.95
6 1.09 1.04 1.9 5.13 0.117 100.0 99.96
7 1.04 0.99 1.6 3.82 0.135 99.9 99.95
8 0.99 0.94 1.3 2.95 0.144 72.0 95.82
9 0.94 0.84 1.1 1.82 0.201 26.9 76.26

loop_
_geom_angle_atom_site_label_1
_geom_angle_atom_site_label_2
_geom_angle_atom_site_label_3
_geom_angle
_geom_angle_publ_flag
I1 C2 C3 119.6(14) yes
I1 C2 C37 117.7(15) yes
C3 C2 C37 122.0(18) yes
C2 C3 O4 115.9(17) yes
C2 C3 C6 118.0(18) yes
O4 C3 C6 126.2(18) yes
C3 O4 C5 119.6(17) yes
O4 C5 H51 111.0 no
O4 C5 H52 107.0 no
H51 C5 H52 109.5 no
O4 C5 H53 110.4 no
H51 C5 H53 109.5 no
H52 C5 H53 109.5 no
C3 C6 C7 121.0(17) yes
C3 C6 H61 107.2 no
C7 C6 H61 106.0 no
C3 C6 H62 106.5 no
C7 C6 H62 106.3 no
H61 C6 H62 109.5 no
C6 C7 C8 129.1(18) yes
C6 C7 C36 115.6(18) yes
C8 C7 C36 115.1(18) yes
C7 C8 C9 115.2(19) yes
C7 C8 C12 111.1(16) yes
C9 C8 C12 100.0(16) yes
C7 C8 C27 100.5(16) yes
C9 C8 C27 119.8(16) yes
C12 C8 C27 110.5(18) yes
C8 C9 C10 111.0(18) yes
C8 C9 C24 125.0(18) yes
C10 C9 C24 124(2) yes
C9 C10 C11 109.0(18) yes
C9 C10 C20 120.7(20) yes
C11 C10 C20 130.1(18) yes
C10 C11 C12 108.4(16) yes
C10 C11 C18 129.8(18) yes
C12 C11 C18 121.6(19) yes
C8 C12 C11 111.3(18) yes
C8 C12 C13 128.5(18) yes
C11 C12 C13 120.2(18) yes
C12 C13 C14 116.5(18) yes
C12 C13 H131 122.9 no
C14 C13 H131 120.5 no
C13 C14 O15 122.6(18) yes
C13 C14 C17 121.4(19) yes
O15 C14 C17 115.9(17) yes
C14 O15 C16 115.1(17) yes
O15 C16 H161 108.8 no
O15 C16 H162 109.6 no
H161 C16 H162 109.5 no
O15 C16 H163 110.0 no
H161 C16 H163 109.5 no
H162 C16 H163 109.5 no
C14 C17 C18 121.8(17) yes
C14 C17 I19 119.3(14) yes
C18 C17 I19 118.9(14) yes
C11 C18 C17 118.4(18) yes
C11 C18 H181 119.8 no
C17 C18 H181 121.8 no
C10 C20 C21 117.4(19) yes
C10 C20 H201 121.4 no
C21 C20 H201 121.1 no
C20 C21 I22 119.6(15) yes
C20 C21 C23 124(2) yes
I22 C21 C23 115.9(16) yes
C21 C23 C24 114.3(20) yes
C21 C23 O25 120(2) yes
C24 C23 O25 125.2(19) yes
C23 C24 C9 118.9(19) yes
C23 C24 H241 120.3 no
C9 C24 H241 120.8 no
C23 O25 C26 118.5(18) yes
O25 C26 H261 110.1 no
O25 C26 H262 108.7 no
H261 C26 H262 109.5 no
O25 C26 H263 109.6 no
H261 C26 H263 109.5 no
H262 C26 H263 109.5 no
C8 C27 C28 128.7(19) yes
C8 C27 C35 109.1(18) yes
C28 C27 C35 122.1(20) yes
C27 C28 C29 119.9(20) yes
C27 C28 H281 119.6 no
C29 C28 H281 120.5 no
C28 C29 O30 125(2) yes
C28 C29 C32 119(2) yes
O30 C29 C32 115.5(19) yes
C29 O30 C31 124.3(20) yes
O30 C31 H311 118.6 no
O30 C31 H312 121.4 no
H311 C31 H312 120.0 no
C29 C32 I33 121.3(16) yes
C29 C32 C34 120.9(19) yes
I33 C32 C34 117.7(15) yes
C32 C34 C35 118.7(20) yes
C32 C34 H341 120.4 no
C35 C34 H341 120.8 no
C34 C35 C27 119.1(20) yes
C34 C35 C36 128.5(18) yes
C27 C35 C36 112.4(18) yes
C35 C36 C7 102.7(17) yes
C35 C36 C37 132.3(19) yes
C7 C36 C37 124.2(20) yes
C2 C37 C36 118.3(19) yes
C2 C37 H371 121.4 no
C36 C37 H371 120.3 no
I38 C39 C40 116.6(14) yes
I38 C39 C47 120.9(15) yes
C40 C39 C47 122.2(18) yes
C39 C40 C41 117.9(18) yes
C39 C40 H401 120.4 no
C41 C40 H401 121.7 no
C40 C41 C42 130.6(17) yes
C40 C41 C45 117.3(18) yes
C42 C41 C45 111.5(17) yes
C41 C42 C43 109.7(17) yes
C41 C42 C73 128.3(18) yes
C43 C42 C73 122(2) yes
C42 C43 C44 109.1(18) yes
C42 C43 C68 121.2(20) yes
C44 C43 C68 129.6(19) yes
C43 C44 C45 103.6(15) yes
C43 C44 C50 112.2(18) yes
C45 C44 C50 110.7(15) yes
C43 C44 C60 116.8(16) yes
C45 C44 C60 114.0(18) yes
C50 C44 C60 99.8(15) yes
C44 C45 C41 105.9(17) yes
C44 C45 C46 127.3(17) yes
C41 C45 C46 126.6(19) yes
C45 C46 C47 116.6(18) yes
C45 C46 H461 121.4 no
C47 C46 H461 121.9 no
C46 C47 C39 118.7(19) yes
C46 C47 O48 125.7(19) yes
C39 C47 O48 115.6(18) yes
C47 O48 C49 117.1(17) yes
O48 C49 H491 110.7 no
O48 C49 H492 108.4 no
H491 C49 H492 109.5 no
O48 C49 H493 109.3 no
H491 C49 H493 109.5 no
H492 C49 H493 109.5 no
C44 C50 C51 125.0(18) yes
C44 C50 C58 110.3(17) yes
C51 C50 C58 124.7(20) yes
C50 C51 C52 115.6(19) yes
C50 C51 H511 122.2 no
C52 C51 H511 122.1 no
C51 C52 O53 122.8(19) yes
C51 C52 C55 117.3(19) yes
O53 C52 C55 119.8(19) yes
C52 O53 C54 115.6(19) yes
O53 C54 H541 109.5 no
O53 C54 H542 107.3 no
H541 C54 H542 109.5 no
O53 C54 H543 111.6 no
H541 C54 H543 109.5 no
H542 C54 H543 109.5 no
C52 C55 I56 116.3(16) yes
C52 C55 C57 122.0(20) yes
I56 C55 C57 121.6(16) yes
C55 C57 C58 121.9(20) yes
C55 C57 H571 120.1 no
C58 C57 H571 117.9 no
C50 C58 C57 118.3(20) yes
C50 C58 C59 109.5(18) yes
C57 C58 C59 132.2(19) yes
C58 C59 C60 110.6(17) yes
C58 C59 C66 131.5(20) yes
C60 C59 C66 117.9(19) yes
C44 C60 C59 109.8(17) yes
C44 C60 C61 128.5(19) yes
C59 C60 C61 121.2(19) yes
C60 C61 C62 119(2) yes
C60 C61 H611 121.4 no
C62 C61 H611 119.4 no
C61 C62 O63 125(2) yes
C61 C62 C65 122(2) yes
O63 C62 C65 113.2(18) yes
C62 O63 C64 116.2(18) yes
O63 C64 H641 107.9 no
O63 C64 H642 111.7 no
H641 C64 H642 109.5 no
O63 C64 H643 108.9 no
H641 C64 H643 109.5 no
H642 C64 H643 109.5 no
C62 C65 C66 118.8(19) yes
C62 C65 I67 121.8(16) yes
C66 C65 I67 119.4(17) yes
C59 C66 C65 121(2) yes
C59 C66 H661 118.4 no
C65 C66 H661 121.0 no
C43 C68 C69 118(2) yes
C43 C68 H681 120.4 no
C69 C68 H681 121.5 no
C68 C69 O70 126(2) yes
C68 C69 C72 117(2) yes
O70 C69 C72 116(2) yes
C69 O70 C71 120.2(20) yes
O70 C71 H711 118.0 no
O70 C71 H712 122.0 no
H711 C71 H712 120.0 no
C69 C72 C73 125(2) yes
C69 C72 I74 116.2(17) yes
C73 C72 I74 118.7(16) yes
C42 C73 C72 116(2) yes
C42 C73 H731 122.7 no
C72 C73 H731 121.5 no
I75 C76 C77 118.2(17) yes
I75 C76 C110 119.0(18) yes
C77 C76 C110 123(2) yes
C76 C77 O78 119(2) yes
C76 C77 C79 117(2) yes
O78 C77 C79 124(2) yes
C77 C79 C80 119(2) yes
C77 C79 H791 120.7 no
C80 C79 H791 120.6 no
C79 C80 C81 127.9(18) yes
C79 C80 C109 121(2) yes
C81 C80 C109 110.7(18) yes
C80 C81 C82 119.7(16) yes
C80 C81 C92 112.2(18) yes
C82 C81 C92 99.2(16) yes
C80 C81 C100 99.3(15) yes
C82 C81 C100 114.5(18) yes
C92 C81 C100 112.6(14) yes
C81 C82 C83 112.0(18) yes
C81 C82 C88 128.5(19) yes
C83 C82 C88 119.5(19) yes
C82 C83 C84 119.7(19) yes
C82 C83 C91 108.4(18) yes
C84 C83 C91 131.9(19) yes
C83 C84 C85 119.4(19) yes
C83 C84 H841 119.4 no
C85 C84 H841 121.3 no
C84 C85 I86 118.1(15) yes
C84 C85 C87 123.3(19) yes
I86 C85 C87 118.6(15) yes
C85 C87 C88 115.2(19) yes
C85 C87 O89 118.3(19) yes
C88 C87 O89 126.4(19) yes
C82 C88 C87 122.8(20) yes
C82 C88 H881 119.3 no
C87 C88 H881 117.9 no
C87 O89 C90 121.7(18) yes
O89 C90 H901 109.9 no
O89 C90 H902 109.0 no
H901 C90 H902 109.5 no
O89 C90 H903 109.5 no
H901 C90 H903 109.5 no
H902 C90 H903 109.5 no
C83 C91 C92 108.1(17) yes
C83 C91 C98 128.2(20) yes
C92 C91 C98 124(2) yes
C81 C92 C91 112.3(18) yes
C81 C92 C93 127.7(18) yes
C91 C92 C93 119.9(19) yes
C92 C93 C94 117(2) yes
C92 C93 H931 122.9 no
C94 C93 H931 120.1 no
C93 C94 O95 123(2) yes
C93 C94 C97 123(2) yes
O95 C94 C97 114.4(19) yes
C94 O95 C96 117.3(19) yes
O95 C96 H961 107.5 no
O95 C96 H962 111.1 no
H961 C96 H962 109.5 no
O95 C96 H963 109.7 no
H961 C96 H963 109.5 no
H962 C96 H963 109.5 no
C94 C97 C98 122.8(20) yes
C94 C97 I99 122.6(17) yes
C98 C97 I99 114.5(16) yes
C97 C98 C91 114(2) yes
C97 C98 H981 124.9 no
C91 C98 H981 121.4 no
C81 C100 C101 126.6(18) yes
C81 C100 C108 113.5(18) yes
C101 C100 C108 119.9(18) yes
C100 C101 C102 118.9(19) yes
C100 C101 H1011 121.7 no
C102 C101 H1011 119.4 no
C101 C102 O103 124.4(19) yes
C101 C102 C105 117.8(19) yes
O103 C102 C105 117.8(17) yes
C102 O103 C104 119.0(16) yes
O103 C104 H1041 110.4 no
O103 C104 H1042 108.3 no
H1041 C104 H1042 109.5 no
O103 C104 H1043 109.7 no
H1041 C104 H1043 109.5 no
H1042 C104 H1043 109.5 no
C102 C105 I106 119.3(14) yes
C102 C105 C107 121.7(18) yes
I106 C105 C107 118.7(15) yes
C105 C107 C108 120.7(20) yes
C105 C107 H1071 119.0 no
C108 C107 H1071 120.1 no
C107 C108 C100 121(2) yes
C107 C108 C109 132.0(20) yes
C100 C108 C109 106.9(17) yes
C108 C109 C80 109.4(18) yes
C108 C109 C110 128.4(19) yes
C80 C109 C110 122(2) yes
C109 C110 C76 118(2) yes
C109 C110 H1101 121.6 no
C76 C110 H1101 120.7 no

loop_
_geom_bond_atom_site_label_1
_geom_bond_atom_site_label_2
_geom_bond_distance
_geom_bond_publ_flag
I1 C2 2.08(2) yes
C2 C3 1.42(3) yes
C2 C37 1.38(3) yes
C3 O4 1.31(2) yes
C3 C6 1.41(3) yes
O4 C5 1.42(3) yes
C5 H51 0.950 no
C5 H52 0.950 no
C5 H53 0.950 no
C6 C7 1.45(3) yes
C6 H61 0.950 no
C6 H62 0.950 no
C7 C8 1.44(3) yes
C7 C36 1.41(3) yes
C8 C9 1.54(3) yes
C8 C12 1.54(3) yes
C8 C27 1.56(3) yes
C9 C10 1.37(3) yes
C9 C24 1.33(3) yes
C10 C11 1.48(3) yes
C10 C20 1.36(3) yes
C11 C12 1.37(3) yes
C11 C18 1.42(3) yes
C12 C13 1.45(3) yes
C13 C14 1.39(3) yes
C13 H131 0.950 no
C14 O15 1.38(3) yes
C14 C17 1.40(3) yes
O15 C16 1.41(3) yes
C16 H161 0.950 no
C16 H162 0.950 no
C16 H163 0.950 no
C17 C18 1.34(3) yes
C17 I19 2.103(18) yes
C18 H181 0.950 no
C20 C21 1.40(3) yes
C20 H201 0.950 no
C21 I22 2.10(2) yes
C21 C23 1.40(3) yes
C23 C24 1.48(3) yes
C23 O25 1.31(3) yes
C24 H241 0.950 no
O25 C26 1.41(3) yes
C26 H261 0.950 no
C26 H262 0.950 no
C26 H263 0.950 no
C27 C28 1.39(3) yes
C27 C35 1.33(3) yes
C28 C29 1.40(3) yes
C28 H281 0.950 no
C29 O30 1.34(3) yes
C29 C32 1.38(3) yes
O30 C31 1.30(3) yes
C31 H311 0.950 no
C31 H312 0.950 no
C32 I33 2.06(2) yes
C32 C34 1.39(3) yes
C34 C35 1.45(3) yes
C34 H341 0.950 no
C35 C36 1.48(3) yes
C36 C37 1.37(3) yes
C37 H371 0.950 no
I38 C39 2.104(19) yes
C39 C40 1.41(3) yes
C39 C47 1.40(3) yes
C40 C41 1.38(3) yes
C40 H401 0.950 no
C41 C42 1.50(3) yes
C41 C45 1.38(3) yes
C42 C43 1.37(3) yes
C42 C73 1.38(3) yes
C43 C44 1.54(3) yes
C43 C68 1.37(3) yes
C44 C45 1.60(3) yes
C44 C50 1.59(3) yes
C44 C60 1.54(3) yes
C45 C46 1.34(3) yes
C46 C47 1.40(3) yes
C46 H461 0.950 no
C47 O48 1.32(3) yes
O48 C49 1.41(3) yes
C49 H491 0.950 no
C49 H492 0.950 no
C49 H493 0.950 no
C50 C51 1.36(3) yes
C50 C58 1.37(3) yes
C51 C52 1.50(3) yes
C51 H511 0.950 no
C52 O53 1.33(3) yes
C52 C55 1.37(3) yes
O53 C54 1.43(3) yes
C54 H541 0.950 no
C54 H542 0.950 no
C54 H543 0.950 no
C55 I56 2.09(2) yes
C55 C57 1.37(3) yes
C57 C58 1.34(3) yes
C57 H571 0.950 no
C58 C59 1.44(3) yes
C59 C60 1.40(3) yes
C59 C66 1.41(3) yes
C60 C61 1.36(3) yes
C61 C62 1.32(3) yes
C61 H611 0.950 no
C62 O63 1.40(3) yes
C62 C65 1.45(3) yes
O63 C64 1.36(3) yes
C64 H641 0.950 no
C64 H642 0.950 no
C64 H643 0.950 no
C65 C66 1.33(3) yes
C65 I67 2.08(2) yes
C66 H661 0.950 no
C68 C69 1.39(3) yes
C68 H681 0.950 no
C69 O70 1.36(3) yes
C69 C72 1.39(3) yes
O70 C71 1.33(3) yes
C71 H711 0.950 no
C71 H712 0.950 no
C72 C73 1.33(3) yes
C72 I74 2.14(2) yes
C73 H731 0.950 no
I75 C76 2.12(2) yes
C76 C77 1.41(3) yes
C76 C110 1.35(3) yes
C77 O78 1.34(3) yes
C77 C79 1.41(3) yes
C79 C80 1.35(3) yes
C79 H791 0.950 no
C80 C81 1.57(3) yes
C80 C109 1.37(3) yes
C81 C82 1.51(3) yes
C81 C92 1.53(3) yes
C81 C100 1.56(3) yes
C82 C83 1.37(3) yes
C82 C88 1.38(3) yes
C83 C84 1.37(3) yes
C83 C91 1.46(3) yes
C84 C85 1.35(3) yes
C84 H841 0.950 no
C85 I86 2.12(2) yes
C85 C87 1.41(3) yes
C87 C88 1.37(3) yes
C87 O89 1.34(2) yes
C88 H881 0.950 no
O89 C90 1.39(3) yes
C90 H901 0.950 no
C90 H902 0.950 no
C90 H903 0.950 no
C91 C92 1.36(3) yes
C91 C98 1.40(3) yes
C92 C93 1.42(3) yes
C93 C94 1.36(3) yes
C93 H931 0.950 no
C94 O95 1.39(3) yes
C94 C97 1.33(3) yes
O95 C96 1.42(3) yes
C96 H961 0.950 no
C96 H962 0.950 no
C96 H963 0.950 no
C97 C98 1.43(3) yes
C97 I99 2.12(2) yes
C98 H981 0.950 no
C100 C101 1.40(3) yes
C100 C108 1.35(3) yes
C101 C102 1.40(3) yes
C101 H1011 0.950 no
C102 O103 1.34(3) yes
C102 C105 1.41(3) yes
O103 C104 1.44(3) yes
C104 H1041 0.950 no
C104 H1042 0.950 no
C104 H1043 0.950 no
C105 I106 2.096(18) yes
C105 C107 1.31(3) yes
C107 C108 1.36(3) yes
C107 H1071 0.950 no
C108 C109 1.53(3) yes
C109 C110 1.35(3) yes
C110 H1101 0.950 no

loop_
_geom_hbond_atom_site_label_D
_geom_hbond_atom_site_label_H
_geom_hbond_atom_site_label_A
_geom_hbond_site_symmetry_A
_geom_hbond_angle_DHA
_geom_hbond_distance_DH
_geom_hbond_distance_HA
_geom_hbond_distance_DA
_geom_hbond_publ_flag
C28 H281 O103 2_666 169.0(6) 0.950 2.590 3.53(3) yes
C68 H681 O4 2_665 173.8(6) 0.950 2.522 3.47(3) yes
